data_2007925
loop_
_publ_author_name
'Mareque Rivas, Juan C.'
'Brammer, Lee'

_publ_section_title
;
 N---H&#x00B7;&#x00B7;&#x00B7;N, N-H&#x00B7;&#x00B7;&#x00B7;O and
 N-H&#x00B7;&#x00B7;&#x00B7;\p~CO~ Hydrogen Bonding in
 [<i>N</i>,<i>N</i>-Bis(2-aminoethyl)-2-aminoethyl]ammonium
 Tetracarbonylcobaltate(1-)
;
_journal_issue 12
_journal_name_full 'Acta Crystallographica Section C'
_journal_page_first 1799
_journal_page_last 1802
_journal_paper_doi 10.1107/S0108270198008956
_journal_volume 54
_journal_year 1998
_chemical_formula_iupac '(C6 H19 N4) [Co (C1 O1)4]'
_chemical_formula_moiety 'C6 H19 N4, C4 O4 Co'
_chemical_formula_sum 'C10 H19 Co N4 O4'
_chemical_formula_weight 318.22
_chemical_name_systematic
;
 ?
;
_space_group_IT_number 61
_symmetry_cell_setting orthorhombic
_symmetry_space_group_name_Hall '-P 2ac 2ab'
_symmetry_space_group_name_H-M 'P b c a'
_audit_creation_method SHELXL
_cell_angle_alpha 90.00
_cell_angle_beta 90.00
_cell_angle_gamma 90.00
_cell_formula_units_Z 8
_cell_length_a 13.4327(2)
_cell_length_b 13.1953(6)
_cell_length_c 16.7801(6)
_cell_measurement_reflns_used 8192
_cell_measurement_temperature 208(2)
_cell_measurement_theta_max 30.00
_cell_measurement_theta_min 2.43
_cell_volume 2974.25(18)
_computing_cell_refinement 'SAINT (Siemens, 1994b'
_computing_data_collection 'SMART (Siemens, 1994b)'
_computing_data_reduction SAINT
_computing_molecular_graphics SHELXTL
_computing_publication_material SHELXTL
_computing_structure_refinement SHELXTL
_computing_structure_solution 'SHELXTL (Siemens, 1994a)'
_diffrn_ambient_temperature 208(2)
_diffrn_detector_area_resol_mean 100
_diffrn_measured_fraction_theta_full 0.981
_diffrn_measurement_device 'Siemens SMART'
_diffrn_measurement_method \w
_diffrn_radiation_monochromator graphite
_diffrn_radiation_source 'sealed tube'
_diffrn_radiation_type MoK\a
_diffrn_radiation_wavelength 0.71073
_diffrn_reflns_av_R_equivalents 0.100
_diffrn_reflns_av_sigmaI/netI 0.0365
_diffrn_reflns_limit_h_max 18
_diffrn_reflns_limit_h_min -18
_diffrn_reflns_limit_k_max 18
_diffrn_reflns_limit_k_min -18
_diffrn_reflns_limit_l_max 23
_diffrn_reflns_limit_l_min -23
_diffrn_reflns_number 37541
_diffrn_reflns_theta_full 20.82
_diffrn_reflns_theta_max 25
_diffrn_reflns_theta_min 2.43
_exptl_absorpt_coefficient_mu 1.169
_exptl_absorpt_correction_T_max 0.943
_exptl_absorpt_correction_T_min 0.789
_exptl_absorpt_correction_type 'empirical (SADABS; Sheldrick, 1995)'
_exptl_absorpt_process_details
;
(see experimental)
;
_exptl_crystal_colour colorless
_exptl_crystal_density_diffrn 1.421
_exptl_crystal_description irregular
_exptl_crystal_F_000 1328
_exptl_crystal_size_max 0.17
_exptl_crystal_size_mid 0.07
_exptl_crystal_size_min 0.05
_refine_diff_density_max 0.265
_refine_diff_density_min -0.242
_refine_ls_extinction_method none
_refine_ls_goodness_of_fit_all 1.440
_refine_ls_goodness_of_fit_obs 1.576
_refine_ls_hydrogen_treatment 'H atoms treated by a mixture of independent and constrained refinement'
_refine_ls_matrix_type full
_refine_ls_number_parameters 193
_refine_ls_number_reflns 2593
_refine_ls_number_restraints 0
_refine_ls_restrained_S_all 1.445
_refine_ls_restrained_S_obs 1.576
_refine_ls_R_factor_all 0.072
_refine_ls_R_factor_gt 0.042
_refine_ls_shift/su_max 0.001
_refine_ls_shift/su_mean 0.000
_refine_ls_structure_factor_coef Fsqd
_refine_ls_weighting_details 'w = 1/[\s^2^(Fo^2^)+(0.0100P)^2^] where P = (Fo^2^+2Fc^2^)/3'
_refine_ls_weighting_scheme calc
_refine_ls_wR_factor_all 0.055
_refine_ls_wR_factor_obs 0.050
_reflns_number_gt 1890
_reflns_number_total 2611
_reflns_threshold_expression I>2\s(I)
_cod_data_source_file fg1480.cif
_cod_data_source_block fg1480
_cod_depositor_comments
;
The following automatic conversions were performed:

'_refine_ls_weighting_scheme' value 'calc w =
1/[\s^2^(Fo^2^)+(0.0100P)^2^] where P = (Fo^2^+2Fc^2^)/3' was changed
to 'calc'. New tag '_refine_ls_weighting_details' was created. The
value of the new tag was set to 'w = 1/[\s^2^(Fo^2^)+(0.0100P)^2^]
where P = (Fo^2^+2Fc^2^)/3'.

Automatic conversion script
Id: cif_fix_values 3143 2015-03-26 13:38:13Z robertas 
;
_cod_original_cell_volume 2974.2(2)
_cod_database_code 2007925

loop_
_symmetry_equiv_pos_as_xyz
'x, y, z'
'-x+1/2, -y, z+1/2'
'-x, y+1/2, -z+1/2'
'x+1/2, -y+1/2, -z'
'-x, -y, -z'
'x-1/2, y, -z-1/2'
'x, -y-1/2, z-1/2'
'-x-1/2, y-1/2, z'

loop_
_atom_site_aniso_label
_atom_site_aniso_U_11
_atom_site_aniso_U_22
_atom_site_aniso_U_33
_atom_site_aniso_U_12
_atom_site_aniso_U_13
_atom_site_aniso_U_23
Co1 0.0318(2) 0.0279(2) 0.0334(2) 0.0006(2) 0.0006(2) -0.0001(2)
C1 0.043(2) 0.030(2) 0.045(2) -0.0034(13) 0.0007(15) -0.0006(12)
C2 0.037(2) 0.036(2) 0.041(2) 0.0009(13) 0.0064(14) 0.0029(14)
C3 0.034(2) 0.031(2) 0.045(2) 0.0026(12) -0.0035(14) -0.0048(14)
C4 0.034(2) 0.038(2) 0.0336(15) -0.0036(13) 0.002(2) -0.0001(13)
O1 0.0355(12) 0.0580(13) 0.102(2) 0.0041(10) 0.0126(12) -0.0046(12)
O2 0.0562(15) 0.0673(14) 0.0485(14) -0.0101(11) -0.0095(11) -0.0156(11)
O3 0.0645(14) 0.0566(14) 0.0472(14) -0.0064(11) 0.0164(11) 0.0088(11)
O4 0.0612(14) 0.0316(11) 0.0701(14) 0.0016(9) 0.0123(11) 0.0034(11)
N1 0.0279(11) 0.0206(10) 0.0299(11) -0.0005(9) -0.0010(10) -0.0011(10)
N2 0.0293(15) 0.0272(14) 0.049(2) -0.0012(10) -0.0034(12) -0.0097(12)
N3 0.0362(14) 0.055(2) 0.049(2) -0.0009(13) 0.0000(13) 0.0069(13)
N4 0.0340(14) 0.0304(14) 0.041(2) 0.0023(11) -0.0006(12) -0.0002(10)
C21 0.040(2) 0.0236(14) 0.043(2) -0.0027(11) 0.0062(15) 0.0029(13)
C22 0.031(2) 0.032(2) 0.050(2) -0.0054(12) 0.0071(14) -0.0112(14)
C31 0.036(2) 0.0336(15) 0.0312(15) 0.0006(12) -0.0017(12) 0.0014(12)
C32 0.035(2) 0.035(2) 0.036(2) 0.0022(12) -0.0036(13) 0.0025(12)
C41 0.036(2) 0.029(2) 0.0297(14) 0.0002(12) 0.0052(12) -0.0026(11)
C42 0.038(2) 0.0252(14) 0.037(2) 0.0040(11) -0.0001(13) -0.0049(11)

loop_
_atom_site_label
_atom_site_fract_x
_atom_site_fract_y
_atom_site_fract_z
_atom_site_U_iso_or_equiv
_atom_site_thermal_displace_type
_atom_site_calc_flag
_atom_site_refinement_flags
_atom_site_occupancy
_atom_site_disorder_group
_atom_site_type_symbol
Co1 0.15080(2) 0.38853(2) 0.37289(2) 0.03104(11) Uani d . 1 . Co
C1 0.0243(2) 0.4182(2) 0.38875(15) 0.0395(7) Uani d . 1 . C
C2 0.2161(2) 0.4470(2) 0.4525(2) 0.0379(7) Uani d . 1 . C
C3 0.1987(2) 0.4365(2) 0.2828(2) 0.0369(7) Uani d . 1 . C
C4 0.1676(2) 0.2562(2) 0.3767(2) 0.0351(6) Uani d . 1 . C
O1 -0.05844(15) 0.43741(14) 0.40009(12) 0.0651(6) Uani d . 1 . O
O2 0.25863(14) 0.48345(14) 0.50458(12) 0.0574(6) Uani d . 1 . O
O3 0.23171(15) 0.46817(14) 0.22383(11) 0.0561(6) Uani d . 1 . O
O4 0.17740(13) 0.16928(14) 0.37814(11) 0.0543(5) Uani d . 1 . O
N1 -0.47191(13) 0.29020(12) 0.37051(11) 0.0261(4) Uani d . 1 . N
N2 -0.5448(2) 0.1953(2) 0.22267(14) 0.0353(6) Uani d . 1 . N
H(2A) -0.5884(18) 0.2129(17) 0.1818(14) 0.042 Uiso d . 1 . H
H(2B) -0.4999(17) 0.2454(18) 0.2237(14) 0.042 Uiso d . 1 . H
H(2C) -0.5121(16) 0.1324(17) 0.2134(12) 0.042 Uiso d . 1 . H
N3 -0.1951(2) 0.2374(2) 0.39253(15) 0.0470(7) Uani d . 1 . N
H(3A) -0.1920(19) 0.203(2) 0.4357(16) 0.056 Uiso d . 1 . H
H(3B) -0.1859(19) 0.301(2) 0.4057(15) 0.056 Uiso d . 1 . H
N4 -0.5279(2) 0.4994(2) 0.30574(14) 0.0352(6) Uani d . 1 . N
H(4A) -0.5001(17) 0.4574(17) 0.2765(14) 0.042 Uiso d . 1 . H
H(4B) -0.5887(17) 0.4926(17) 0.2951(14) 0.042 Uiso d . 1 . H
C21 -0.5249(2) 0.1926(2) 0.36760(14) 0.0356(6) Uani d . 1 . C
H(21A) -0.5601 0.1815 0.41801 0.043 Uiso calc R 1 . H
H(21B) -0.4769 0.1374 0.36059 0.043 Uiso calc R 1 . H
C22 -0.5981(2) 0.1917(2) 0.29999(15) 0.0376(7) Uani d . 1 . C
H(22A) -0.6387 0.1301 0.30270 0.045 Uiso calc R 1 . H
H(22B) -0.6426 0.2503 0.30444 0.045 Uiso calc R 1 . H
C31 -0.3744(2) 0.2805(2) 0.41002(14) 0.0338(6) Uani d . 1 . C
H(31A) -0.3830 0.2422 0.45959 0.041 Uiso calc R 1 . H
H(31B) -0.3504 0.3483 0.42416 0.041 Uiso calc R 1 . H
C32 -0.2961(2) 0.2282(2) 0.35925(14) 0.0352(7) Uani d . 1 . C
H(32A) -0.3130 0.1562 0.35438 0.042 Uiso calc R 1 . H
H(32B) -0.2969 0.2577 0.30565 0.042 Uiso calc R 1 . H
C41 -0.5330(2) 0.3659(2) 0.41244(14) 0.0318(6) Uani d . 1 . C
H(41A) -0.5235 0.3578 0.46999 0.038 Uiso calc R 1 . H
H(41B) -0.6034 0.3531 0.40068 0.038 Uiso calc R 1 . H
C42 -0.5080(2) 0.4742(2) 0.38945(13) 0.0334(6) Uani d . 1 . C
H(42A) -0.5465 0.5202 0.42338 0.040 Uiso calc R 1 . H
H(42B) -0.4373 0.4862 0.40040 0.040 Uiso calc R 1 . H

loop_
_atom_type_symbol
_atom_type_description
_atom_type_scat_dispersion_real
_atom_type_scat_dispersion_imag
_atom_type_scat_source
C C 0.0033 0.0016 'International Tables Vol C Tables 4.2.6.8 and 6.1.1.4'
H H 0.0000 0.0000 'International Tables Vol C Tables 4.2.6.8 and 6.1.1.4'
N N 0.0061 0.0033 'International Tables Vol C Tables 4.2.6.8 and 6.1.1.4'
O O 0.0106 0.0060 'International Tables Vol C Tables 4.2.6.8 and 6.1.1.4'
Co Co 0.3494 0.9721 'International Tables Vol C Tables 4.2.6.8 and 6.1.1.4'

loop_
_geom_angle_atom_site_label_1
_geom_angle_atom_site_label_2
_geom_angle_atom_site_label_3
_geom_angle
_geom_angle_publ_flag
C3 Co1 C4 109.91(12) n
C3 Co1 C1 113.69(11) n
C4 Co1 C1 109.73(11) n
C3 Co1 C2 108.03(11) n
C4 Co1 C2 109.91(12) n
C1 Co1 C2 105.42(11) n
O1 C1 Co1 179.2(2) n
O2 C2 Co1 178.9(2) n
O3 C3 Co1 179.0(2) n
O4 C4 Co1 178.8(3) n
C41 N1 C21 109.9(2) n
C41 N1 C31 109.8(2) n
C21 N1 C31 111.6(2) n
H(2B) N2 H(2A) 105(2) n
H(2B) N2 H(2C) 110(2) n
H(2A) N2 H(2C) 112.8(19) n
H(2B) N2 C22 109.4(15) n
H(2A) N2 C22 110.5(15) n
H(2C) N2 C22 109.7(13) n
H(3A) N3 H(3B) 107(3) n
H(3A) N3 C32 108.8(18) n
H(3B) N3 C32 107.8(18) n
H(4A) N4 H(4B) 104(2) n
H(4A) N4 C42 109.4(17) n
H(4B) N4 C42 110.9(17) n
N1 C21 C22 110.4(2) n
N2 C22 C21 110.2(2) n
N1 C31 C32 113.7(2) n
N3 C32 C31 112.8(2) n
N1 C41 C42 113.2(2) n
N4 C42 C41 114.6(2) n

loop_
_geom_bond_atom_site_label_1
_geom_bond_atom_site_label_2
_geom_bond_site_symmetry_2
_geom_bond_distance
_geom_bond_publ_flag
Co1 C3 . 1.761(3) n
Co1 C4 . 1.761(3) n
Co1 C1 . 1.764(3) n
Co1 C2 . 1.774(3) n
C1 O1 . 1.156(3) n
C2 O2 . 1.150(3) n
C3 O3 . 1.162(3) n
C4 O4 . 1.155(2) n
N1 C41 . 1.472(3) n
N1 C21 . 1.472(3) n
N1 C31 . 1.473(3) n
N2 H(2B) . 0.89(2) n
N2 H(2A) . 0.93(2) n
N2 H(2C) . 0.95(2) n
N2 C22 . 1.483(3) n
N3 H(3A) . 0.86(3) n
N3 H(3B) . 0.87(3) n
N3 C32 . 1.472(3) n
N4 H(4A) . 0.83(2) n
N4 H(4B) . 0.84(2) n
N4 C42 . 1.468(3) n
C21 C22 . 1.501(3) n
C31 C32 . 1.520(3) n
C41 C42 . 1.517(3) n

loop_
_geom_hbond_atom_site_label_D
_geom_hbond_atom_site_label_H
_geom_hbond_atom_site_label_A
_geom_hbond_site_symmetry_A
_geom_hbond_distance_DH
_geom_hbond_distance_HA
_geom_hbond_distance_DA
_geom_hbond_angle_DHA
N2 H2A N3 6_556 1.01 1.85 2.849(3) 170
N2 H2C N4 3_445 1.01 1.81 2.805(3) 169
N3 H3B O1 . 1.01 2.38 3.217(3) 139
N4 H4B X3 1_455 1.01 2.61 3.615(3) 174
